data_1100751
loop_
_publ_author_name
'Xunhua Mo'
'Erin Ferguson'
'Shiou-Jyh Hwu'

_publ_section_title
;

Salt-Inclusion Synthesis of Two New Polar Solids, Ba6Mn4Si12O34Cl3 and

Ba6Fe5Si11O34Cl3

;
_journal_name_full 'Inorganic Chemistry'
_journal_page_first 3121
_journal_page_last 3126
_journal_paper_doi 10.1021/ic050228t
_journal_volume 44
_journal_year 2005
_chemical_formula_sum 'Ba6 Cl3 Fe5 O34 Si11'
_chemical_formula_weight 2062.63
_chemical_name_systematic
; 

 ? 

;
_space_group_IT_number 26
_symmetry_cell_setting orthorhombic
_symmetry_space_group_name_Hall 'P 2c -2'
_symmetry_space_group_name_H-M 'P m c 21'
_atom_sites_solution_hydrogens geom
_atom_sites_solution_primary direct
_atom_sites_solution_secondary difmap
_audit_creation_method SHELXL-97
_cell_angle_alpha 90.00
_cell_angle_beta 90.00
_cell_angle_gamma 90.00
_cell_formula_units_Z 1
_cell_length_a 6.8782(14)
_cell_length_b 9.6635(19)
_cell_length_c 13.098(3)
_cell_measurement_temperature 298(2)
_cell_volume 870.6(3)
_computing_cell_refinement 'Bruker XSCANS'
_computing_data_collection 'Bruker XSCANS'
_computing_data_reduction 'Bruker SHELXTL'
_computing_molecular_graphics 'Bruker SHELXTL'
_computing_publication_material 'Bruker SHELXTL'
_computing_structure_refinement 'SHELXL-97 (Sheldrick, 1997)'
_computing_structure_solution 'SHELXS-97 (Sheldrick, 1990)'
_diffrn_ambient_temperature 298(2)
_diffrn_measured_fraction_theta_full 0.969
_diffrn_measured_fraction_theta_max 0.969
_diffrn_measurement_device_type 'Bruker P4'
_diffrn_measurement_method '\w scans'
_diffrn_radiation_monochromator graphite
_diffrn_radiation_source 'fine-focus sealed tube'
_diffrn_radiation_type MoK\a
_diffrn_radiation_wavelength 0.71073
_diffrn_reflns_av_R_equivalents 0.0285
_diffrn_reflns_av_sigmaI/netI 0.0225
_diffrn_reflns_limit_h_max 9
_diffrn_reflns_limit_h_min -8
_diffrn_reflns_limit_k_max 12
_diffrn_reflns_limit_k_min -12
_diffrn_reflns_limit_l_max 17
_diffrn_reflns_limit_l_min -16
_diffrn_reflns_number 8568
_diffrn_reflns_theta_full 28.45
_diffrn_reflns_theta_max 28.45
_diffrn_reflns_theta_min 2.96
_exptl_absorpt_coefficient_mu 9.407
_exptl_absorpt_correction_T_max 0.7047
_exptl_absorpt_correction_T_min 0.2111
_exptl_absorpt_correction_type multi-scan
_exptl_absorpt_process_details
;Jacobson, R.A. REQAB, subroutine of Crystal 

Clear;Rigaku/MSC:

 The Woodlands, TX, 1999.

;
_exptl_crystal_colour yellow
_exptl_crystal_density_diffrn 3.934
_exptl_crystal_density_method 'not measured'
_exptl_crystal_description column
_exptl_crystal_F_000 943
_exptl_crystal_size_max 0.24
_exptl_crystal_size_mid 0.04
_exptl_crystal_size_min 0.04
_refine_diff_density_max 2.046
_refine_diff_density_min -1.095
_refine_diff_density_rms 0.172
_refine_ls_abs_structure_details 'Flack H D (1983), Acta Cryst. A39, 876-881'
_refine_ls_abs_structure_Flack 0.32(2)
_refine_ls_extinction_coef 0.0012(2)
_refine_ls_extinction_expression Fc^*^=kFc[1+0.001xFc^2^\l^3^/sin(2\q)]^-1/4^
_refine_ls_extinction_method SHELXL
_refine_ls_goodness_of_fit_ref 1.074
_refine_ls_hydrogen_treatment constr
_refine_ls_matrix_type full
_refine_ls_number_parameters 173
_refine_ls_number_reflns 2195
_refine_ls_number_restraints 1
_refine_ls_restrained_S_all 1.073
_refine_ls_R_factor_all 0.0270
_refine_ls_R_factor_gt 0.0260
_refine_ls_shift/su_max 0.044
_refine_ls_shift/su_mean 0.004
_refine_ls_structure_factor_coef Fsqd
_refine_ls_weighting_details 'calc w=1/[\s^2^(Fo^2^)+(0.0177P)^2^+5.3028P] where P=(Fo^2^+2Fc^2^)/3'
_refine_ls_weighting_scheme calc
_refine_ls_wR_factor_gt 0.0557
_refine_ls_wR_factor_ref 0.0561
_reflns_number_gt 2135
_reflns_number_total 2195
_reflns_threshold_expression >2sigma(I)
_cod_data_source_file ic050228tsi20050214_023827_2.cif
_cod_data_source_block Ba6Fe5Si11O34Cl3(2)
_cod_depositor_comments
;
The following automatic conversions were performed:
'_symmetry_cell_setting' value 'Orthorhombic' changed to 'orthorhombic'
according to '/home/saulius/struct/CIF-dictionaries/cif_core.dic'
dictionary named 'cif_core.dic' version 2.4.1 from 2010-06-29.

Automatic conversion script
Id: cif_fix_enum 1527 2010-12-29 10:47:43Z saulius 
;
_cod_database_code 1100751

loop_
_symmetry_equiv_pos_as_xyz
'x, y, z'
'-x, -y, z+1/2'
'x, -y, z+1/2'
'-x, y, z'

loop_
_atom_site_label
_atom_site_type_symbol
_atom_site_fract_x
_atom_site_fract_y
_atom_site_fract_z
_atom_site_U_iso_or_equiv
_atom_site_adp_type
_atom_site_occupancy
_atom_site_symmetry_multiplicity
_atom_site_calc_flag
_atom_site_refinement_flags
_atom_site_disorder_assembly
_atom_site_disorder_group
Ba1 Ba 0.0000 0.64563(5) 0.02160(4) 0.01945(12) Uani 1 2 d S . .
Ba2 Ba 0.5000 0.98042(6) 0.07570(4) 0.02731(15) Uani 1 2 d S . .
Ba3 Ba 0.5000 0.50429(8) -0.23036(8) 0.04077(19) Uani 1 2 d S . .
Fe1 Fe 0.0000 0.01795(12) -0.01001(9) 0.0168(3) Uani 1 2 d S . .
Fe2 Fe 0.0000 0.38939(12) 0.21452(9) 0.0137(2) Uani 1 2 d S . .
Si1 Si -0.2697(2) 0.83213(15) -0.16870(12) 0.0108(3) Uani 1 1 d . . .
Si2 Si -0.72949(19) 0.30506(14) 0.01903(13) 0.0137(3) Uani 1 1 d . . .
Fe3 Fe 0.0000 0.31980(17) -0.15886(12) 0.0265(4) Uani 0.50 2 d SP . .
Si3 Si 0.0000 0.31980(17) -0.15886(12) 0.0265(4) Uani 0.50 2 d SP . .
Si4 Si 0.0000 0.0307(2) -0.27180(17) 0.0130(4) Uani 1 2 d S . .
O1 O -0.7956(6) 0.1464(4) 0.0220(4) 0.0260(8) Uani 1 1 d . . .
O2 O 0.5000 0.8293(11) -0.1867(8) 0.054(3) Uani 1 2 d S . .
O3 O 0.0000 0.9026(6) 0.1188(4) 0.0174(12) Uani 1 2 d S . .
O4 O -0.1921(8) 0.9338(5) -0.2591(3) 0.0337(12) Uani 1 1 d . . .
O5 O 0.0000 0.1397(6) -0.1755(5) 0.0171(13) Uani 1 2 d S . .
O6 O -0.2052(8) 0.8885(4) -0.0612(3) 0.0286(11) Uani 1 1 d . . .
O7 O -0.1957(8) 0.6764(5) -0.1853(4) 0.0349(12) Uani 1 1 d . . .
O8 O 0.0000 0.4151(6) -0.2665(5) 0.0339(18) Uani 1 2 d S . .
O9 O 0.5000 0.300(2) 0.051(4) 0.030(10) Uani 0.44(8) 2 d SP . 1
O9A O 0.5000 0.315(3) -0.012(4) 0.044(12) Uani 0.56(8) 2 d SP . 2
O10 O -0.8001(11) 0.3976(6) 0.1114(5) 0.0514(18) Uani 1 1 d . . .
O11 O -0.8028(13) 0.3750(6) -0.0868(5) 0.062(2) Uani 1 1 d . . .
Cl1 Cl 0.5000 0.1839(9) -0.2238(7) 0.079(3) Uani 0.50 2 d SP . .
Cl2 Cl 0.5000 0.6788(7) 0.0906(11) 0.059(4) Uani 0.64(2) 2 d SP . 1
Cl3 Cl 0.5000 0.6423(8) 0.0270(10) 0.024(3) Uani 0.36(2) 2 d SP . 2

loop_
_atom_site_aniso_label
_atom_site_aniso_U_11
_atom_site_aniso_U_22
_atom_site_aniso_U_33
_atom_site_aniso_U_23
_atom_site_aniso_U_13
_atom_site_aniso_U_12
Ba1 0.0279(2) 0.0145(2) 0.0159(2) 0.0022(2) 0.000 0.000
Ba2 0.0160(3) 0.0361(3) 0.0298(3) -0.0016(3) 0.000 0.000
Ba3 0.0191(3) 0.0216(3) 0.0815(5) 0.0015(3) 0.000 0.000
Fe1 0.0165(5) 0.0132(5) 0.0208(7) -0.0073(5) 0.000 0.000
Fe2 0.0202(6) 0.0096(5) 0.0113(5) 0.0008(4) 0.000 0.000
Si1 0.0082(6) 0.0119(6) 0.0124(6) -0.0008(6) 0.0009(5) -0.0006(5)
Si2 0.0082(6) 0.0137(6) 0.0191(7) 0.0055(7) 0.0006(7) 0.0003(5)
Fe3 0.0612(12) 0.0078(7) 0.0104(8) 0.0008(6) 0.000 0.000
Si3 0.0612(12) 0.0078(7) 0.0104(8) 0.0008(6) 0.000 0.000
Si4 0.0127(9) 0.0153(10) 0.0111(10) 0.0004(8) 0.000 0.000
O1 0.032(2) 0.0217(17) 0.0246(19) 0.0068(19) -0.010(2) -0.0138(18)
O2 0.003(3) 0.078(6) 0.081(7) 0.044(6) 0.000 0.000
O3 0.036(4) 0.014(3) 0.002(2) -0.004(2) 0.000 0.000
O4 0.042(3) 0.044(3) 0.015(2) 0.0038(19) 0.002(2) -0.025(2)
O5 0.018(3) 0.025(3) 0.008(2) -0.010(2) 0.000 0.000
O6 0.049(3) 0.020(2) 0.017(2) 0.0012(17) -0.008(2) -0.019(2)
O7 0.033(3) 0.017(2) 0.055(3) -0.014(2) 0.019(2) 0.001(2)
O8 0.075(5) 0.011(3) 0.016(3) 0.002(2) 0.000 0.000
O9 0.002(6) 0.034(10) 0.05(3) 0.020(11) 0.000 0.000
O9A 0.014(6) 0.046(12) 0.07(3) -0.025(15) 0.000 0.000
O10 0.067(4) 0.037(3) 0.050(3) -0.017(3) 0.037(3) -0.027(3)
O11 0.108(6) 0.037(3) 0.042(3) 0.026(3) -0.029(4) -0.015(4)
Cl1 0.118(8) 0.054(4) 0.064(6) -0.009(4) 0.000 0.000
Cl2 0.046(3) 0.029(3) 0.102(10) 0.026(4) 0.000 0.000
Cl3 0.030(3) 0.015(3) 0.027(5) 0.005(3) 0.000 0.000

loop_
_atom_type_symbol
_atom_type_description
_atom_type_scat_dispersion_real
_atom_type_scat_dispersion_imag
_atom_type_scat_source
O O 0.0106 0.0060 'International Tables Vol C Tables 4.2.6.8 and 6.1.1.4'
Si Si 0.0817 0.0704 'International Tables Vol C Tables 4.2.6.8 and 6.1.1.4'
Cl Cl 0.1484 0.1585 'International Tables Vol C Tables 4.2.6.8 and 6.1.1.4'
Fe Fe 0.3463 0.8444 'International Tables Vol C Tables 4.2.6.8 and 6.1.1.4'
Ba Ba -0.3244 2.2819 'International Tables Vol C Tables 4.2.6.8 and 6.1.1.4'

loop_
_geom_angle_atom_site_label_1
_geom_angle_atom_site_label_2
_geom_angle_atom_site_label_3
_geom_angle
_geom_angle_site_symmetry_1
_geom_angle_site_symmetry_3
_geom_angle_publ_flag
O3 Ba1 O8 74.80(16) . 2_565 ?
O3 Ba1 O6 57.25(12) . . ?
O8 Ba1 O6 121.69(14) 2_565 . ?
O3 Ba1 O6 57.25(12) . 4 ?
O8 Ba1 O6 121.69(14) 2_565 4 ?
O6 Ba1 O6 57.26(19) . 4 ?
O3 Ba1 O10 122.11(15) . 4_455 ?
O8 Ba1 O10 56.74(14) 2_565 4_455 ?
O6 Ba1 O10 124.11(15) . 4_455 ?
O6 Ba1 O10 178.19(14) 4 4_455 ?
O3 Ba1 O10 122.11(15) . 1_655 ?
O8 Ba1 O10 56.74(14) 2_565 1_655 ?
O6 Ba1 O10 178.19(14) . 1_655 ?
O6 Ba1 O10 124.11(15) 4 1_655 ?
O10 Ba1 O10 54.5(2) 4_455 1_655 ?
O3 Ba1 O7 108.63(13) . . ?
O8 Ba1 O7 153.16(10) 2_565 . ?
O6 Ba1 O7 51.80(11) . . ?
O6 Ba1 O7 78.80(13) 4 . ?
O10 Ba1 O7 102.98(14) 4_455 . ?
O10 Ba1 O7 129.05(14) 1_655 . ?
O3 Ba1 O7 108.63(13) . 4 ?
O8 Ba1 O7 153.16(10) 2_565 4 ?
O6 Ba1 O7 78.80(13) . 4 ?
O6 Ba1 O7 51.80(11) 4 4 ?
O10 Ba1 O7 129.05(14) 4_455 4 ?
O10 Ba1 O7 102.98(13) 1_655 4 ?
O7 Ba1 O7 52.55(18) . 4 ?
O3 Ba1 O11 155.47(14) . 4_455 ?
O8 Ba1 O11 105.04(15) 2_565 4_455 ?
O6 Ba1 O11 106.16(14) . 4_455 ?
O6 Ba1 O11 132.51(14) 4 4_455 ?
O10 Ba1 O11 48.86(13) 4_455 4_455 ?
O10 Ba1 O11 73.85(15) 1_655 4_455 ?
O7 Ba1 O11 60.50(13) . 4_455 ?
O7 Ba1 O11 82.80(13) 4 4_455 ?
O3 Ba1 O11 155.47(14) . 1_655 ?
O8 Ba1 O11 105.04(15) 2_565 1_655 ?
O6 Ba1 O11 132.51(14) . 1_655 ?
O6 Ba1 O11 106.16(14) 4 1_655 ?
O10 Ba1 O11 73.85(15) 4_455 1_655 ?
O10 Ba1 O11 48.86(13) 1_655 1_655 ?
O7 Ba1 O11 82.80(13) . 1_655 ?
O7 Ba1 O11 60.50(13) 4 1_655 ?
O11 Ba1 O11 49.0(3) 4_455 1_655 ?
O3 Ba1 Cl3 89.95(19) . 1_455 ?
O8 Ba1 Cl3 88.7(2) 2_565 1_455 ?
O6 Ba1 Cl3 62.36(15) . 1_455 ?
O6 Ba1 Cl3 119.61(15) 4 1_455 ?
O10 Ba1 Cl3 61.75(16) 4_455 1_455 ?
O10 Ba1 Cl3 116.24(16) 1_655 1_455 ?
O7 Ba1 Cl3 64.9(2) . 1_455 ?
O7 Ba1 Cl3 117.5(2) 4 1_455 ?
O11 Ba1 Cl3 65.6(2) 4_455 1_455 ?
O11 Ba1 Cl3 114.6(2) 1_655 1_455 ?
O3 Ba1 Cl3 89.95(19) . . ?
O8 Ba1 Cl3 88.7(2) 2_565 . ?
O6 Ba1 Cl3 119.61(15) . . ?
O6 Ba1 Cl3 62.36(15) 4 . ?
O10 Ba1 Cl3 116.24(16) 4_455 . ?
O10 Ba1 Cl3 61.75(16) 1_655 . ?
O7 Ba1 Cl3 117.5(2) . . ?
O7 Ba1 Cl3 64.9(2) 4 . ?
O11 Ba1 Cl3 114.6(2) 4_455 . ?
O11 Ba1 Cl3 65.6(2) 1_655 . ?
Cl3 Ba1 Cl3 177.4(4) 1_455 . ?
O1 Ba2 O1 98.51(17) 4_565 1_665 ?
O1 Ba2 O6 124.09(15) 4_565 4 ?
O1 Ba2 O6 58.82(13) 1_665 4 ?
O1 Ba2 O6 58.82(13) 4_565 1_655 ?
O1 Ba2 O6 124.09(15) 1_665 1_655 ?
O6 Ba2 O6 90.74(18) 4 1_655 ?
O1 Ba2 Cl2 127.87(11) 4_565 . ?
O1 Ba2 Cl2 127.87(11) 1_665 . ?
O6 Ba2 Cl2 74.4(2) 4 . ?
O6 Ba2 Cl2 74.4(2) 1_655 . ?
O1 Ba2 Cl1 122.25(14) 4_565 2_665 ?
O1 Ba2 Cl1 122.25(14) 1_665 2_665 ?
O6 Ba2 Cl1 112.16(14) 4 2_665 ?
O6 Ba2 Cl1 112.16(14) 1_655 2_665 ?
Cl2 Ba2 Cl1 55.0(3) . 2_665 ?
O1 Ba2 O9 51.6(3) 4_565 1_565 ?
O1 Ba2 O9 51.6(3) 1_665 1_565 ?
O6 Ba2 O9 104.2(7) 4 1_565 ?
O6 Ba2 O9 104.2(7) 1_655 1_565 ?
Cl2 Ba2 O9 177.9(11) . 1_565 ?
Cl1 Ba2 O9 127.1(11) 2_665 1_565 ?
O1 Ba2 O4 60.77(15) 4_565 3_675 ?
O1 Ba2 O4 122.27(13) 1_665 3_675 ?
O6 Ba2 O4 175.13(13) 4 3_675 ?
O6 Ba2 O4 92.08(12) 1_655 3_675 ?
Cl2 Ba2 O4 102.6(2) . 3_675 ?
Cl1 Ba2 O4 63.05(15) 2_665 3_675 ?
O9 Ba2 O4 79.0(8) 1_565 3_675 ?
O1 Ba2 O4 122.27(13) 4_565 2_575 ?
O1 Ba2 O4 60.77(15) 1_665 2_575 ?
O6 Ba2 O4 92.08(12) 4 2_575 ?
O6 Ba2 O4 175.13(13) 1_655 2_575 ?
Cl2 Ba2 O4 102.6(2) . 2_575 ?
Cl1 Ba2 O4 63.05(15) 2_665 2_575 ?
O9 Ba2 O4 79.0(8) 1_565 2_575 ?
O4 Ba2 O4 84.85(17) 3_675 2_575 ?
O1 Ba2 Cl3 122.44(13) 4_565 . ?
O1 Ba2 Cl3 122.44(13) 1_665 . ?
O6 Ba2 Cl3 64.74(15) 4 . ?
O6 Ba2 Cl3 64.74(15) 1_655 . ?
Cl2 Ba2 Cl3 14.9(2) . . ?
Cl1 Ba2 Cl3 69.9(3) 2_665 . ?
O9 Ba2 Cl3 163.0(11) 1_565 . ?
O4 Ba2 Cl3 113.04(17) 3_675 . ?
O4 Ba2 Cl3 113.04(17) 2_575 . ?
O1 Ba2 Si2 24.52(8) 4_565 4_565 ?
O1 Ba2 Si2 75.91(9) 1_665 4_565 ?
O6 Ba2 Si2 117.09(9) 4 4_565 ?
O6 Ba2 Si2 80.18(9) 1_655 4_565 ?
Cl2 Ba2 Si2 152.35(9) . 4_565 ?
Cl1 Ba2 Si2 128.99(14) 2_665 4_565 ?
O9 Ba2 Si2 27.0(3) 1_565 4_565 ?
O4 Ba2 Si2 67.36(10) 3_675 4_565 ?
O4 Ba2 Si2 102.03(9) 2_575 4_565 ?
Cl3 Ba2 Si2 144.90(14) . 4_565 ?
O1 Ba2 Si2 75.91(9) 4_565 1_665 ?
O1 Ba2 Si2 24.52(8) 1_665 1_665 ?
O6 Ba2 Si2 80.18(9) 4 1_665 ?
O6 Ba2 Si2 117.09(9) 1_655 1_665 ?
Cl2 Ba2 Si2 152.35(9) . 1_665 ?
Cl1 Ba2 Si2 128.99(14) 2_665 1_665 ?
O9 Ba2 Si2 27.0(3) 1_565 1_665 ?
O4 Ba2 Si2 102.03(9) 3_675 1_665 ?
O4 Ba2 Si2 67.36(10) 2_575 1_665 ?
Cl3 Ba2 Si2 144.90(14) . 1_665 ?
Si2 Ba2 Si2 52.17(4) 4_565 1_665 ?
O7 Ba3 O7 99.7(2) 1_655 4 ?
O7 Ba3 Cl2 122.54(14) 1_655 2_664 ?
O7 Ba3 Cl2 122.54(14) 4 2_664 ?
O7 Ba3 O11 66.21(18) 1_655 4 ?
O7 Ba3 O11 129.31(17) 4 4 ?
Cl2 Ba3 O11 104.1(2) 2_664 4 ?
O7 Ba3 O11 129.31(17) 1_655 1_655 ?
O7 Ba3 O11 66.21(18) 4 1_655 ?
Cl2 Ba3 O11 104.1(2) 2_664 1_655 ?
O11 Ba3 O11 85.4(3) 4 1_655 ?
O7 Ba3 O10 118.12(17) 1_655 3_664 ?
O7 Ba3 O10 56.27(15) 4 3_664 ?
Cl2 Ba3 O10 69.4(2) 2_664 3_664 ?
O11 Ba3 O10 173.32(18) 4 3_664 ?
O11 Ba3 O10 94.74(15) 1_655 3_664 ?
O7 Ba3 O10 56.27(15) 1_655 2_564 ?
O7 Ba3 O10 118.12(17) 4 2_564 ?
Cl2 Ba3 O10 69.4(2) 2_664 2_564 ?
O11 Ba3 O10 94.74(15) 4 2_564 ?
O11 Ba3 O10 173.32(18) 1_655 2_564 ?
O10 Ba3 O10 84.3(2) 3_664 2_564 ?
O7 Ba3 Cl1 126.96(12) 1_655 . ?
O7 Ba3 Cl1 126.96(12) 4 . ?
Cl2 Ba3 Cl1 54.6(3) 2_664 . ?
O11 Ba3 Cl1 64.94(17) 4 . ?
O11 Ba3 Cl1 64.94(17) 1_655 . ?
O10 Ba3 Cl1 109.08(17) 3_664 . ?
O10 Ba3 Cl1 109.08(17) 2_564 . ?
O7 Ba3 O2 50.48(10) 1_655 . ?
O7 Ba3 O2 50.48(10) 4 . ?
Cl2 Ba3 O2 137.3(3) 2_664 . ?
O11 Ba3 O2 106.88(18) 4 . ?
O11 Ba3 O2 106.88(18) 1_655 . ?
O10 Ba3 O2 79.49(18) 3_664 . ?
O10 Ba3 O2 79.49(18) 2_564 . ?
Cl1 Ba3 O2 168.1(2) . . ?
O7 Ba3 Cl3 116.37(14) 1_655 2_664 ?
O7 Ba3 Cl3 116.37(14) 4 2_664 ?
Cl2 Ba3 Cl3 13.00(17) 2_664 2_664 ?
O11 Ba3 Cl3 113.18(18) 4 2_664 ?
O11 Ba3 Cl3 113.18(18) 1_655 2_664 ?
O10 Ba3 Cl3 60.65(16) 3_664 2_664 ?
O10 Ba3 Cl3 60.65(16) 2_564 2_664 ?
Cl1 Ba3 Cl3 67.6(2) . 2_664 ?
O2 Ba3 Cl3 124.3(3) . 2_664 ?
O7 Ba3 Cl3 64.92(12) 1_655 . ?
O7 Ba3 Cl3 64.92(12) 4 . ?
Cl2 Ba3 Cl3 164.6(3) 2_664 . ?
O11 Ba3 Cl3 65.19(14) 4 . ?
O11 Ba3 Cl3 65.19(14) 1_655 . ?
O10 Ba3 Cl3 120.88(12) 3_664 . ?
O10 Ba3 Cl3 120.88(12) 2_564 . ?
Cl1 Ba3 Cl3 110.0(2) . . ?
O2 Ba3 Cl3 58.1(2) . . ?
Cl3 Ba3 Cl3 177.56(16) 2_664 . ?
O7 Ba3 Si1 24.35(10) 1_655 1_655 ?
O7 Ba3 Si1 75.85(10) 4 1_655 ?
Cl2 Ba3 Si1 134.6(2) 2_664 1_655 ?
O11 Ba3 Si1 85.58(13) 4 1_655 ?
O11 Ba3 Si1 120.95(13) 1_655 1_655 ?
O10 Ba3 Si1 100.01(13) 3_664 1_655 ?
O10 Ba3 Si1 65.69(11) 2_564 1_655 ?
Cl1 Ba3 Si1 149.94(9) . 1_655 ?
O2 Ba3 Si1 26.13(3) . 1_655 ?
Cl3 Ba3 Si1 123.92(16) 2_664 1_655 ?
Cl3 Ba3 Si1 58.16(9) . 1_655 ?
O1 Fe1 O1 94.0(3) 1_655 4_455 ?
O1 Fe1 O6 173.0(2) 1_655 1_545 ?
O1 Fe1 O6 87.8(2) 4_455 1_545 ?
O1 Fe1 O6 87.8(2) 1_655 4_545 ?
O1 Fe1 O6 173.0(2) 4_455 4_545 ?
O6 Fe1 O6 89.6(3) 1_545 4_545 ?
O1 Fe1 O3 100.02(19) 1_655 1_545 ?
O1 Fe1 O3 100.02(19) 4_455 1_545 ?
O6 Fe1 O3 86.28(16) 1_545 1_545 ?
O6 Fe1 O3 86.28(16) 4_545 1_545 ?
O1 Fe1 Ba1 128.08(13) 1_655 1_545 ?
O1 Fe1 Ba1 128.08(13) 4_455 1_545 ?
O6 Fe1 Ba1 54.36(14) 1_545 1_545 ?
O6 Fe1 Ba1 54.36(14) 4_545 1_545 ?
O3 Fe1 Ba1 49.98(15) 1_545 1_545 ?
O1 Fe1 Ba2 45.98(13) 1_655 1_545 ?
O1 Fe1 Ba2 133.56(16) 4_455 1_545 ?
O6 Fe1 Ba2 135.07(16) 1_545 1_545 ?
O6 Fe1 Ba2 51.27(15) 4_545 1_545 ?
O3 Fe1 Ba2 71.78(2) 1_545 1_545 ?
Ba1 Fe1 Ba2 82.28(2) 1_545 1_545 ?
O1 Fe1 Ba2 133.56(16) 1_655 1_445 ?
O1 Fe1 Ba2 45.98(13) 4_455 1_445 ?
O6 Fe1 Ba2 51.27(15) 1_545 1_445 ?
O6 Fe1 Ba2 135.07(16) 4_545 1_445 ?
O3 Fe1 Ba2 71.78(2) 1_545 1_445 ?
Ba1 Fe1 Ba2 82.28(2) 1_545 1_445 ?
Ba2 Fe1 Ba2 142.13(4) 1_545 1_445 ?
O8 Fe2 O10 92.9(2) 2_565 4_455 ?
O8 Fe2 O10 92.9(2) 2_565 1_655 ?
O10 Fe2 O10 90.9(5) 4_455 1_655 ?
O8 Fe2 O7 103.4(2) 2_565 2_565 ?
O10 Fe2 O7 163.7(2) 4_455 2_565 ?
O10 Fe2 O7 89.6(3) 1_655 2_565 ?
O8 Fe2 O7 103.4(2) 2_565 3_565 ?
O10 Fe2 O7 89.6(3) 4_455 3_565 ?
O10 Fe2 O7 163.7(2) 1_655 3_565 ?
O7 Fe2 O7 85.4(3) 2_565 3_565 ?
O8 Fe2 Ba1 53.06(19) 2_565 . ?
O10 Fe2 Ba1 58.1(2) 4_455 . ?
O10 Fe2 Ba1 58.1(2) 1_655 . ?
O7 Fe2 Ba1 134.15(14) 2_565 . ?
O7 Fe2 Ba1 134.15(14) 3_565 . ?
O8 Fe2 Ba3 72.31(4) 2_565 2_665 ?
O10 Fe2 Ba3 142.8(2) 4_455 2_665 ?
O10 Fe2 Ba3 57.1(2) 1_655 2_665 ?
O7 Fe2 Ba3 47.34(14) 2_565 2_665 ?
O7 Fe2 Ba3 126.64(17) 3_565 2_665 ?
Ba1 Fe2 Ba3 86.81(2) . 2_665 ?
O8 Fe2 Ba3 72.31(4) 2_565 2_565 ?
O10 Fe2 Ba3 57.1(2) 4_455 2_565 ?
O10 Fe2 Ba3 142.8(2) 1_655 2_565 ?
O7 Fe2 Ba3 126.64(17) 2_565 2_565 ?
O7 Fe2 Ba3 47.34(14) 3_565 2_565 ?
Ba1 Fe2 Ba3 86.81(2) . 2_565 ?
Ba3 Fe2 Ba3 139.88(4) 2_665 2_565 ?
O6 Si1 O2 114.6(5) . 1_455 ?
O6 Si1 O7 110.9(3) . . ?
O2 Si1 O7 106.1(4) 1_455 . ?
O6 Si1 O4 110.4(2) . . ?
O2 Si1 O4 103.2(4) 1_455 . ?
O7 Si1 O4 111.3(3) . . ?
O6 Si1 Ba1 53.63(18) . . ?
O2 Si1 Ba1 127.2(3) 1_455 . ?
O7 Si1 Ba1 57.3(2) . . ?
O4 Si1 Ba1 129.6(2) . . ?
O6 Si1 Ba3 128.59(16) . 1_455 ?
O2 Si1 Ba3 61.4(4) 1_455 1_455 ?
O7 Si1 Ba3 44.75(19) . 1_455 ?
O4 Si1 Ba3 120.49(18) . 1_455 ?
Ba1 Si1 Ba3 86.67(4) . 1_455 ?
O10 Si2 O1 115.9(3) . . ?
O10 Si2 O11 108.8(4) . . ?
O1 Si2 O11 109.4(3) . . ?
O10 Si2 O9A 117.3(10) . 1_455 ?
O1 Si2 O9A 109.6(10) . 1_455 ?
O11 Si2 O9A 93(2) . 1_455 ?
O10 Si2 O9 96.7(19) . 1_455 ?
O1 Si2 O9 103.7(8) . 1_455 ?
O11 Si2 O9 122.3(16) . 1_455 ?
O9A Si2 O9 30.0(7) 1_455 1_455 ?
O10 Si2 Ba2 118.1(3) . 1_445 ?
O1 Si2 Ba2 44.13(15) . 1_445 ?
O11 Si2 Ba2 132.6(3) . 1_445 ?
O9A Si2 Ba2 71.1(15) 1_455 1_445 ?
O9 Si2 Ba2 59.6(7) 1_455 1_445 ?
O10 Si2 Ba1 49.4(3) . 1_455 ?
O1 Si2 Ba1 133.97(17) . 1_455 ?
O11 Si2 Ba1 59.5(3) . 1_455 ?
O9A Si2 Ba1 115.4(12) 1_455 1_455 ?
O9 Si2 Ba1 120.1(10) 1_455 1_455 ?
Ba2 Si2 Ba1 167.25(5) 1_445 1_455 ?
O8 Fe3 O11 106.7(2) . 1_655 ?
O8 Fe3 O11 106.7(2) . 4_455 ?
O11 Fe3 O11 102.7(6) 1_655 4_455 ?
O8 Fe3 O5 116.0(3) . . ?
O11 Fe3 O5 111.9(2) 1_655 . ?
O11 Fe3 O5 111.9(2) 4_455 . ?
O3 Si4 O4 109.2(2) 2_564 1_545 ?
O3 Si4 O4 109.2(2) 2_564 4_545 ?
O4 Si4 O4 108.5(4) 1_545 4_545 ?
O3 Si4 O5 115.9(3) 2_564 . ?
O4 Si4 O5 106.9(2) 1_545 . ?
O4 Si4 O5 106.9(2) 4_545 . ?
Si2 O1 Fe1 145.3(3) . 1_455 ?
Si2 O1 Ba2 111.3(2) . 1_445 ?
Fe1 O1 Ba2 103.02(16) 1_455 1_445 ?
Si1 O2 Si1 163.0(8) 1_655 4 ?
Si1 O2 Ba3 92.5(4) 1_655 . ?
Si1 O2 Ba3 92.5(4) 4 . ?
Si4 O3 Fe1 122.3(3) 2_565 1_565 ?
Si4 O3 Ba1 141.3(3) 2_565 . ?
Fe1 O3 Ba1 96.3(2) 1_565 . ?
Si4 O4 Si1 133.4(3) 1_565 . ?
Si4 O4 Ba2 109.0(2) 1_565 2_574 ?
Si1 O4 Ba2 116.1(2) . 2_574 ?
Si4 O5 Fe3 137.0(4) . . ?
Si1 O6 Fe1 135.7(3) . 1_565 ?
Si1 O6 Ba2 118.1(3) . 1_455 ?
Fe1 O6 Ba2 95.49(17) 1_565 1_455 ?
Si1 O6 Ba1 100.9(2) . . ?
Fe1 O6 Ba1 92.10(18) 1_565 . ?
Ba2 O6 Ba1 110.95(14) 1_455 . ?
Si1 O7 Fe2 127.3(3) . 2_564 ?
Si1 O7 Ba3 110.9(3) . 1_455 ?
Fe2 O7 Ba3 100.45(18) 2_564 1_455 ?
Si1 O7 Ba1 96.4(2) . . ?
Fe2 O7 Ba1 104.9(2) 2_564 . ?
Ba3 O7 Ba1 118.11(18) 1_455 . ?
Fe3 O8 Fe2 130.6(4) . 2_564 ?
Fe3 O8 Ba1 134.9(3) . 2_564 ?
Fe2 O8 Ba1 94.5(2) 2_564 2_564 ?
Si2 O9 Si2 150(4) 4 1_655 ?
Si2 O9 Ba2 93.4(9) 4 1_545 ?
Si2 O9 Ba2 93.4(9) 1_655 1_545 ?
Si2 O9A Si2 150(4) 4 1_655 ?
Si2 O10 Fe2 137.0(3) . 1_455 ?
Si2 O10 Ba1 107.0(3) . 1_455 ?
Fe2 O10 Ba1 88.9(3) 1_455 1_455 ?
Si2 O10 Ba3 118.9(4) . 2_565 ?
Fe2 O10 Ba3 91.1(2) 1_455 2_565 ?
Ba1 O10 Ba3 108.99(17) 1_455 2_565 ?
Si2 O11 Si3 125.4(4) . 1_455 ?
Si2 O11 Fe3 125.4(4) . 1_455 ?
Si3 O11 Fe3 0.00(9) 1_455 1_455 ?
Si2 O11 Ba3 118.8(4) . 1_455 ?
Si3 O11 Ba3 108.8(3) 1_455 1_455 ?
Fe3 O11 Ba3 108.8(3) 1_455 1_455 ?
Si2 O11 Ba1 95.2(3) . 1_455 ?
Si3 O11 Ba1 99.1(3) 1_455 1_455 ?
Fe3 O11 Ba1 99.1(3) 1_455 1_455 ?
Ba3 O11 Ba1 102.81(16) 1_455 1_455 ?
Ba2 Cl1 Ba3 119.6(3) 2_664 . ?
Ba2 Cl2 Ba3 130.8(5) . 2_665 ?
Ba2 Cl2 Ba1 94.17(8) . . ?
Ba3 Cl2 Ba1 98.51(10) 2_665 . ?
Ba2 Cl2 Ba1 94.17(8) . 1_655 ?
Ba3 Cl2 Ba1 98.51(10) 2_665 1_655 ?
Ba1 Cl2 Ba1 148.9(5) . 1_655 ?
Ba2 Cl3 Ba1 89.69(15) . 1_655 ?
Ba2 Cl3 Ba1 89.70(15) . . ?
Ba1 Cl3 Ba1 177.4(4) 1_655 . ?
Ba2 Cl3 Ba3 103.0(4) . 2_665 ?
Ba1 Cl3 Ba3 91.29(18) 1_655 2_665 ?
Ba1 Cl3 Ba3 91.29(18) . 2_665 ?
Ba2 Cl3 Ba3 122.6(3) . . ?
Ba1 Cl3 Ba3 89.1(2) 1_655 . ?
Ba1 Cl3 Ba3 89.1(2) . . ?
Ba3 Cl3 Ba3 134.4(2) 2_665 . ?

loop_
_geom_bond_atom_site_label_1
_geom_bond_atom_site_label_2
_geom_bond_distance
_geom_bond_site_symmetry_2
_geom_bond_publ_flag
Ba1 O3 2.791(5) . ?
Ba1 O8 2.836(6) 2_565 ?
Ba1 O6 2.945(5) . ?
Ba1 O6 2.945(5) 4 ?
Ba1 O10 3.003(8) 4_455 ?
Ba1 O10 3.003(8) 1_655 ?
Ba1 O7 3.041(6) . ?
Ba1 O7 3.041(6) 4 ?
Ba1 O11 3.270(8) 4_455 ?
Ba1 O11 3.270(8) 1_655 ?
Ba1 Cl3 3.4400(7) 1_455 ?
Ba1 Cl3 3.4400(7) . ?
Ba2 O1 2.683(4) 4_565 ?
Ba2 O1 2.683(4) 1_665 ?
Ba2 O6 2.849(5) 4 ?
Ba2 O6 2.849(5) 1_655 ?
Ba2 Cl2 2.922(6) . ?
Ba2 Cl1 3.069(9) 2_665 ?
Ba2 O9 3.10(2) 1_565 ?
Ba2 O4 3.140(5) 3_675 ?
Ba2 O4 3.140(5) 2_575 ?
Ba2 Cl3 3.329(9) . ?
Ba2 Si2 3.5895(15) 4_565 ?
Ba2 Si2 3.5895(15) 1_665 ?
Ba3 O7 2.738(5) 1_655 ?
Ba3 O7 2.738(5) 4 ?
Ba3 Cl2 2.938(9) 2_664 ?
Ba3 O11 3.072(7) 4 ?
Ba3 O11 3.072(7) 1_655 ?
Ba3 O10 3.074(7) 3_664 ?
Ba3 O10 3.074(7) 2_564 ?
Ba3 Cl1 3.097(9) . ?
Ba3 O2 3.193(11) . ?
Ba3 Cl3 3.480(11) 2_664 ?
Ba3 Cl3 3.625(14) . ?
Ba3 Si1 3.6329(17) 1_655 ?
Fe1 O1 1.922(4) 1_655 ?
Fe1 O1 1.922(4) 4_455 ?
Fe1 O6 2.002(4) 1_545 ?
Fe1 O6 2.002(4) 4_545 ?
Fe1 O3 2.022(6) 1_545 ?
Fe1 Ba1 3.6217(15) 1_545 ?
Fe1 Ba2 3.6358(8) 1_545 ?
Fe1 Ba2 3.6358(8) 1_445 ?
Fe2 O8 1.906(6) 2_565 ?
Fe2 O10 1.929(5) 4_455 ?
Fe2 O10 1.929(5) 1_655 ?
Fe2 O7 1.984(5) 2_565 ?
Fe2 O7 1.984(5) 3_565 ?
Fe2 Ba3 3.6612(8) 2_665 ?
Fe2 Ba3 3.6612(8) 2_565 ?
Si1 O6 1.573(4) . ?
Si1 O2 1.602(2) 1_455 ?
Si1 O7 1.603(5) . ?
Si1 O4 1.628(5) . ?
Si1 Ba3 3.6329(17) 1_455 ?
Si2 O10 1.582(5) . ?
Si2 O1 1.600(4) . ?
Si2 O11 1.623(6) . ?
Si2 O9A 1.634(15) 1_455 ?
Si2 O9 1.635(14) 1_455 ?
Si2 Ba2 3.5895(15) 1_445 ?
Si2 Ba1 3.7808(15) 1_455 ?
Fe3 O8 1.684(6) . ?
Fe3 O11 1.736(7) 1_655 ?
Fe3 O11 1.736(7) 4_455 ?
Fe3 O5 1.754(6) . ?
Si4 O3 1.571(5) 2_564 ?
Si4 O4 1.628(5) 1_545 ?
Si4 O4 1.628(5) 4_545 ?
Si4 O5 1.644(6) . ?
O1 Fe1 1.922(4) 1_455 ?
O1 Ba2 2.683(4) 1_445 ?
O2 Si1 1.602(2) 1_655 ?
O2 Si1 1.602(2) 4 ?
O3 Si4 1.571(5) 2_565 ?
O3 Fe1 2.022(6) 1_565 ?
O4 Si4 1.628(5) 1_565 ?
O4 Ba2 3.140(5) 2_574 ?
O6 Fe1 2.002(4) 1_565 ?
O6 Ba2 2.849(5) 1_455 ?
O7 Fe2 1.984(5) 2_564 ?
O7 Ba3 2.738(5) 1_455 ?
O8 Fe2 1.906(6) 2_564 ?
O8 Ba1 2.836(6) 2_564 ?
O9 Si2 1.635(14) 4 ?
O9 Si2 1.635(14) 1_655 ?
O9 Ba2 3.10(2) 1_545 ?
O9A Si2 1.634(15) 4 ?
O9A Si2 1.634(15) 1_655 ?
O10 Fe2 1.929(5) 1_455 ?
O10 Ba1 3.003(8) 1_455 ?
O10 Ba3 3.074(7) 2_565 ?
O11 Si3 1.736(7) 1_455 ?
O11 Fe3 1.736(7) 1_455 ?
O11 Ba3 3.072(7) 1_455 ?
O11 Ba1 3.270(8) 1_455 ?
Cl1 Ba2 3.069(9) 2_664 ?
Cl2 Ba3 2.938(9) 2_665 ?
Cl2 Ba1 3.570(4) 1_655 ?
Cl3 Ba1 3.4400(7) 1_655 ?
Cl3 Ba3 3.480(11) 2_665 ?
